data_8102626
loop_
_publ_author_name
'Armaghan Miraliaee'
'Ehsan Mohammadi'
'Ali Reza Rezvani'
'Hamid Reza Khavasi'

_publ_section_title
;
 Crystal structure of
 catena-[(m2-aqua)(m2-pyridine-2,6-dicarboxylato)(nitrato)cadmium(II)],
 Cd(H2O)(C7H4O4N)(NO3)
;
_journal_issue 2
_journal_name_full 'Zeitschrift f\"ur Kristallographie - New Crystal Structures'
_journal_page_first 303
_journal_volume 225
_journal_year 2010
_chemical_formula_moiety 'C7 H6 Cd1 N2 O8'
_chemical_formula_sum 'C7 H6 Cd N2 O8'
_chemical_formula_weight 358.55
_chemical_name_systematic
;
catena-(bis(mu2-Pyridine-2,6-dicarboxylato)-
(bis(mu2-aqua))-bis(nitrate)-di-cobalt(ii)) 
;
_space_group_IT_number 2
_symmetry_cell_setting triclinic
_symmetry_space_group_name_Hall '-P 1'
_symmetry_space_group_name_H-M 'P -1'
_atom_sites_solution_hydrogens geom
_atom_sites_solution_primary direct
_atom_sites_solution_secondary difmap
_audit_creation_method SHELXL-97
_cell_angle_alpha 88.137(12)
_cell_angle_beta 80.151(12)
_cell_angle_gamma 88.521(12)
_cell_formula_units_Z 2
_cell_length_a 6.1127(9)
_cell_length_b 8.5007(13)
_cell_length_c 10.0558(14)
_cell_measurement_reflns_used 1811
_cell_measurement_temperature 298(2)
_cell_measurement_theta_max 29.21
_cell_measurement_theta_min 2.06
_cell_volume 514.44(13)
_computing_cell_refinement 'X-Area 1.31 (Stoe & Cie GmbH, 2005)'
_computing_data_collection 'X-Area 1.31 (Stoe & Cie GmbH, 2005)'
_computing_data_reduction 'X-Area 1.31 (Stoe & Cie GmbH, 2005)'
_computing_molecular_graphics 'ORTEP-3 for Windows (Farrugia, 1997)'
_computing_publication_material 'WinGX (Farrugia, 1999)'
_computing_structure_refinement 'SHELXL-97 (Sheldrick, 1997)'
_computing_structure_solution 'SHELXS-97 (Sheldrick, 1990)'
_diffrn_ambient_temperature 298(2)
_diffrn_detector_area_resol_mean '0.15 mm'
_diffrn_measured_fraction_theta_full 0.982
_diffrn_measured_fraction_theta_max 0.982
_diffrn_measurement_device_type 'STOE IPDS II'
_diffrn_measurement_method 'rotation method'
_diffrn_radiation_monochromator graphite
_diffrn_radiation_source 'fine-focus sealed tube'
_diffrn_radiation_type MoK\a
_diffrn_radiation_wavelength 0.71073
_diffrn_reflns_av_R_equivalents 0.0545
_diffrn_reflns_av_sigmaI/netI 0.0386
_diffrn_reflns_limit_h_max 7
_diffrn_reflns_limit_h_min -8
_diffrn_reflns_limit_k_max 11
_diffrn_reflns_limit_k_min -11
_diffrn_reflns_limit_l_max 13
_diffrn_reflns_limit_l_min -13
_diffrn_reflns_number 5866
_diffrn_reflns_theta_full 29.21
_diffrn_reflns_theta_max 29.21
_diffrn_reflns_theta_min 2.06
_diffrn_standards_number 0
_exptl_absorpt_coefficient_mu 2.163
_exptl_absorpt_correction_T_max 0.862
_exptl_absorpt_correction_T_min 0.680
_exptl_absorpt_correction_type numerical
_exptl_absorpt_process_details 'shape of crystal determined optically'
_exptl_crystal_colour colorless
_exptl_crystal_density_diffrn 2.315
_exptl_crystal_density_method 'not measured'
_exptl_crystal_description block
_exptl_crystal_F_000 348
_exptl_crystal_size_max 0.50
_exptl_crystal_size_mid 0.15
_exptl_crystal_size_min 0.07
_refine_diff_density_max 0.838
_refine_diff_density_min -1.237
_refine_diff_density_rms 0.114
_refine_ls_extinction_method none
_refine_ls_goodness_of_fit_ref 1.120
_refine_ls_hydrogen_treatment mixed
_refine_ls_matrix_type full
_refine_ls_number_parameters 175
_refine_ls_number_reflns 2749
_refine_ls_number_restraints 0
_refine_ls_restrained_S_all 1.120
_refine_ls_R_factor_all 0.0283
_refine_ls_R_factor_gt 0.0262
_refine_ls_shift/su_max 0.019
_refine_ls_shift/su_mean 0.001
_refine_ls_structure_factor_coef Fsqd
_refine_ls_weighting_details 'calc w=1/[\s^2^(Fo^2^)+(0.0375P)^2^+0.2192P] where P=(Fo^2^+2Fc^2^)/3'
_refine_ls_weighting_scheme calc
_refine_ls_wR_factor_gt 0.0666
_refine_ls_wR_factor_ref 0.0676
_reflns_number_gt 2590
_reflns_number_total 2749
_reflns_threshold_expression >2sigma(I)
_cod_data_source_file 1267-2863.cff
_cod_data_source_block kh331
_cod_depositor_comments
;
The following automatic conversions were performed:
'_symmetry_cell_setting' value 'Triclinic' changed to 'triclinic'
according to '/home/saulius/struct/CIF-dictionaries/cif_core.dic'
dictionary named 'cif_core.dic' version 2.4.1 from
2010-06-29.

'_exptl_absorpt_correction_type' value 'Numerical' changed to
'numerical' according to
'/home/saulius/struct/CIF-dictionaries/cif_core.dic' dictionary named
'cif_core.dic' version 2.4.1 from 2010-06-29.

Automatic conversion script
Id: cif_fix_enum 1555 2011-01-17 13:19:09Z saulius 
;
_cod_original_sg_symbol_Hall -P1
_cod_original_sg_symbol_H-M P-1
_cod_original_formula_sum 'C7 H6 Cd1 N2 O8'
_cod_database_code 8102626

loop_
_symmetry_equiv_pos_as_xyz
'x, y, z'
'-x, -y, -z'

loop_
_atom_site_label
_atom_site_type_symbol
_atom_site_fract_x
_atom_site_fract_y
_atom_site_fract_z
_atom_site_U_iso_or_equiv
_atom_site_adp_type
_atom_site_occupancy
_atom_site_symmetry_multiplicity
_atom_site_calc_flag
_atom_site_refinement_flags
_atom_site_disorder_assembly
_atom_site_disorder_group
C1 C 0.2757(4) 0.5176(3) 0.7472(2) 0.0276(4) Uani 1 1 d . . .
C2 C 0.3940(4) 0.6192(3) 0.8321(2) 0.0254(4) Uani 1 1 d . . .
C3 C 0.3050(4) 0.6514(4) 0.9656(2) 0.0355(5) Uani 1 1 d . . .
H3 H 0.1695 0.6102 1.0060 0.043 Uiso 1 1 calc R . .
C4 C 0.4213(5) 0.7457(4) 1.0372(2) 0.0402(6) Uani 1 1 d . . .
H4 H 0.3662 0.7669 1.1270 0.048 Uiso 1 1 calc R . .
C5 C 0.6215(5) 0.8087(3) 0.9739(2) 0.0350(5) Uani 1 1 d . . .
H5 H 0.7026 0.8728 1.0198 0.042 Uiso 1 1 calc R . .
C6 C 0.6960(4) 0.7727(3) 0.8404(2) 0.0268(4) Uani 1 1 d . . .
C7 C 0.9006(4) 0.8398(4) 0.7582(3) 0.0363(5) Uani 1 1 d . . .
N1 N 0.5864(3) 0.6801(2) 0.77147(18) 0.0240(3) Uani 1 1 d . . .
N2 N 0.5711(4) 0.8819(3) 0.3721(2) 0.0332(4) Uani 1 1 d . . .
O1 O 0.3737(3) 0.4995(2) 0.62689(16) 0.0292(3) Uani 1 1 d . . .
O2 O 0.0973(3) 0.4613(3) 0.80049(19) 0.0442(5) Uani 1 1 d . . .
O3 O 0.9706(4) 0.7975(3) 0.6444(2) 0.0461(5) Uani 1 1 d . . .
O4 O 0.9941(5) 0.9452(4) 0.8201(3) 0.0645(9) Uani 1 1 d . . .
H4B H 1.110(14) 0.980(10) 0.767(8) 0.15(3) Uiso 1 1 d . . .
O5 O 0.8985(3) 0.3913(2) 0.59892(19) 0.0310(3) Uani 1 1 d . . .
H5B H 0.923(7) 0.404(5) 0.672(5) 0.049(11) Uiso 1 1 d . . .
H5C H 0.819(8) 0.323(6) 0.607(5) 0.060(13) Uiso 1 1 d . . .
O6 O 0.7691(4) 0.8552(3) 0.3868(3) 0.0571(6) Uani 1 1 d . . .
O7 O 0.4273(4) 0.8174(3) 0.4564(3) 0.0545(6) Uani 1 1 d . . .
O8 O 0.5323(7) 0.9687(4) 0.2803(3) 0.0775(10) Uani 1 1 d . . .
Cd1 Cd 0.72469(2) 0.632263(18) 0.547068(14) 0.02549(7) Uani 1 1 d . . .

loop_
_atom_site_aniso_label
_atom_site_aniso_U_11
_atom_site_aniso_U_22
_atom_site_aniso_U_33
_atom_site_aniso_U_23
_atom_site_aniso_U_13
_atom_site_aniso_U_12
C1 0.0233(9) 0.0387(12) 0.0200(9) -0.0002(8) -0.0012(7) -0.0061(8)
C2 0.0228(9) 0.0320(10) 0.0206(8) -0.0018(7) -0.0007(7) -0.0025(8)
C3 0.0341(12) 0.0474(15) 0.0226(10) -0.0056(9) 0.0035(9) -0.0094(10)
C4 0.0456(14) 0.0522(16) 0.0205(9) -0.0078(10) 0.0033(9) -0.0106(12)
C5 0.0383(13) 0.0407(13) 0.0264(10) -0.0077(9) -0.0045(9) -0.0057(10)
C6 0.0242(10) 0.0303(11) 0.0252(9) -0.0038(8) -0.0021(8) -0.0018(8)
C7 0.0305(12) 0.0405(13) 0.0364(12) -0.0103(10) 0.0015(10) -0.0118(10)
N1 0.0222(8) 0.0283(9) 0.0207(7) -0.0017(6) -0.0015(6) -0.0016(7)
N2 0.0406(11) 0.0280(10) 0.0310(9) -0.0036(8) -0.0054(8) -0.0016(8)
O1 0.0238(7) 0.0411(9) 0.0218(7) -0.0072(6) 0.0006(6) -0.0073(6)
O2 0.0332(10) 0.0717(15) 0.0260(8) -0.0035(8) 0.0039(7) -0.0258(10)
O3 0.0384(10) 0.0539(13) 0.0418(10) -0.0174(9) 0.0108(8) -0.0181(9)
O4 0.0543(14) 0.080(2) 0.0548(13) -0.0340(13) 0.0136(11) -0.0409(14)
O5 0.0261(8) 0.0360(9) 0.0314(8) -0.0021(7) -0.0056(6) -0.0034(7)
O6 0.0329(10) 0.0437(12) 0.094(2) 0.0013(12) -0.0096(11) -0.0048(9)
O7 0.0451(12) 0.0527(14) 0.0600(14) -0.0082(11) 0.0099(11) -0.0144(10)
O8 0.139(3) 0.0519(16) 0.0467(13) 0.0041(12) -0.0345(17) 0.0246(17)
Cd1 0.02259(9) 0.03118(10) 0.02159(9) -0.00364(6) 0.00032(6) -0.00292(6)

loop_
_atom_type_symbol
_atom_type_description
_atom_type_scat_dispersion_real
_atom_type_scat_dispersion_imag
_atom_type_scat_source
C C 0.0033 0.0016 'International Tables Vol C Tables 4.2.6.8 and 6.1.1.4'
H H 0.0000 0.0000 'International Tables Vol C Tables 4.2.6.8 and 6.1.1.4'
N N 0.0061 0.0033 'International Tables Vol C Tables 4.2.6.8 and 6.1.1.4'
O O 0.0106 0.0060 'International Tables Vol C Tables 4.2.6.8 and 6.1.1.4'
Cd Cd -0.8075 1.2024 'International Tables Vol C Tables 4.2.6.8 and 6.1.1.4'
Cl Cl 0.1484 0.1585 'International Tables Vol C Tables 4.2.6.8 and 6.1.1.4'

loop_
_geom_angle_atom_site_label_1
_geom_angle_atom_site_label_2
_geom_angle_atom_site_label_3
_geom_angle
_geom_angle_site_symmetry_1
_geom_angle_site_symmetry_3
_geom_angle_publ_flag
O2 C1 O1 126.8(2) . . ?
O2 C1 C2 117.8(2) . . ?
O1 C1 C2 115.4(2) . . ?
N1 C2 C3 121.4(2) . . ?
N1 C2 C1 116.62(19) . . ?
C3 C2 C1 121.9(2) . . ?
C4 C3 C2 118.9(2) . . ?
C4 C3 H3 120.5 . . ?
C2 C3 H3 120.5 . . ?
C3 C4 C5 119.5(2) . . ?
C3 C4 H4 120.3 . . ?
C5 C4 H4 120.3 . . ?
C6 C5 C4 117.8(2) . . ?
C6 C5 H5 121.1 . . ?
C4 C5 H5 121.1 . . ?
N1 C6 C5 123.0(2) . . ?
N1 C6 C7 113.6(2) . . ?
C5 C6 C7 123.3(2) . . ?
O3 C7 O4 124.3(3) . . ?
O3 C7 C6 121.8(2) . . ?
O4 C7 C6 113.9(2) . . ?
C6 N1 C2 119.30(19) . . ?
C6 N1 Cd1 119.84(15) . . ?
C2 N1 Cd1 120.83(15) . . ?
O8 N2 O7 124.5(3) . . ?
O8 N2 O6 119.5(3) . . ?
O7 N2 O6 116.0(3) . . ?
C1 O1 Cd1 131.42(15) . 2_666 ?
C1 O1 Cd1 119.43(15) . . ?
Cd1 O1 Cd1 109.07(6) 2_666 . ?
C7 O3 Cd1 115.45(18) . . ?
C7 O4 H4B 110(5) . . ?
Cd1 O5 Cd1 109.58(7) . 2_766 ?
Cd1 O5 H5B 103(3) . . ?
Cd1 O5 H5B 105(3) 2_766 . ?
Cd1 O5 H5C 112(4) . . ?
Cd1 O5 H5C 120(4) 2_766 . ?
H5B O5 H5C 105(5) . . ?
N2 O6 Cd1 101.04(17) . . ?
N2 O7 Cd1 92.00(18) . . ?
O1 Cd1 N1 138.60(6) 2_666 . ?
O1 Cd1 O5 85.00(7) 2_666 . ?
N1 Cd1 O5 93.21(7) . . ?
O1 Cd1 O3 152.76(6) 2_666 . ?
N1 Cd1 O3 68.64(7) . . ?
O5 Cd1 O3 95.40(8) . . ?
O1 Cd1 O6 84.51(9) 2_666 . ?
N1 Cd1 O6 118.34(9) . . ?
O5 Cd1 O6 141.65(8) . . ?
O3 Cd1 O6 78.36(9) . . ?
O1 Cd1 O1 70.93(6) 2_666 . ?
N1 Cd1 O1 67.69(6) . . ?
O5 Cd1 O1 85.89(6) . . ?
O3 Cd1 O1 136.31(6) . . ?
O6 Cd1 O1 124.61(7) . . ?
O1 Cd1 O5 81.28(6) 2_666 2_766 ?
N1 Cd1 O5 136.74(6) . 2_766 ?
O5 Cd1 O5 70.42(7) . 2_766 ?
O3 Cd1 O5 73.31(7) . 2_766 ?
O6 Cd1 O5 71.57(7) . 2_766 ?
O1 Cd1 O5 144.93(6) . 2_766 ?
O1 Cd1 O7 75.20(8) 2_666 . ?
N1 Cd1 O7 93.76(7) . . ?
O5 Cd1 O7 156.80(7) . . ?
O3 Cd1 O7 107.75(9) . . ?
O6 Cd1 O7 49.14(7) . . ?
O1 Cd1 O7 76.39(7) . . ?
O5 Cd1 O7 117.22(7) 2_766 . ?

loop_
_geom_bond_atom_site_label_1
_geom_bond_atom_site_label_2
_geom_bond_distance
_geom_bond_site_symmetry_2
_geom_bond_publ_flag
C1 O2 1.231(3) . ?
C1 O1 1.267(3) . ?
C1 C2 1.513(3) . ?
C2 N1 1.337(3) . ?
C2 C3 1.393(3) . ?
C3 C4 1.381(4) . ?
C3 H3 0.9300 . ?
C4 C5 1.391(4) . ?
C4 H4 0.9300 . ?
C5 C6 1.383(3) . ?
C5 H5 0.9300 . ?
C6 N1 1.331(3) . ?
C6 C7 1.492(3) . ?
C7 O3 1.214(3) . ?
C7 O4 1.305(3) . ?
N1 Cd1 2.3154(19) . ?
N2 O8 1.215(3) . ?
N2 O7 1.238(3) . ?
N2 O6 1.258(3) . ?
O1 Cd1 2.2800(17) 2_666 ?
O1 Cd1 2.4491(17) . ?
O3 Cd1 2.427(2) . ?
O4 H4B 0.86(8) . ?
O5 Cd1 2.367(2) . ?
O5 Cd1 2.5180(19) 2_766 ?
O5 H5B 0.79(5) . ?
O5 H5C 0.76(5) . ?
O6 Cd1 2.438(3) . ?
O7 Cd1 2.634(3) . ?
Cd1 O1 2.2800(17) 2_666 ?
Cd1 O5 2.5180(19) 2_766 ?

loop_
_geom_torsion_atom_site_label_1
_geom_torsion_atom_site_label_2
_geom_torsion_atom_site_label_3
_geom_torsion_atom_site_label_4
_geom_torsion
_geom_torsion_site_symmetry_1
_geom_torsion_site_symmetry_2
_geom_torsion_site_symmetry_3
_geom_torsion_site_symmetry_4
_geom_torsion_publ_flag
O2 C1 C2 N1 -179.4(2) . . . . ?
O1 C1 C2 N1 0.8(3) . . . . ?
O2 C1 C2 C3 -1.1(4) . . . . ?
O1 C1 C2 C3 179.1(3) . . . . ?
N1 C2 C3 C4 -1.4(4) . . . . ?
C1 C2 C3 C4 -179.7(3) . . . . ?
C2 C3 C4 C5 1.3(5) . . . . ?
C3 C4 C5 C6 -0.3(5) . . . . ?
C4 C5 C6 N1 -0.8(4) . . . . ?
C4 C5 C6 C7 176.3(3) . . . . ?
N1 C6 C7 O3 -8.1(4) . . . . ?
C5 C6 C7 O3 174.6(3) . . . . ?
N1 C6 C7 O4 172.2(3) . . . . ?
C5 C6 C7 O4 -5.1(5) . . . . ?
C5 C6 N1 C2 0.7(4) . . . . ?
C7 C6 N1 C2 -176.6(2) . . . . ?
C5 C6 N1 Cd1 178.9(2) . . . . ?
C7 C6 N1 Cd1 1.6(3) . . . . ?
C3 C2 N1 C6 0.4(4) . . . . ?
C1 C2 N1 C6 178.8(2) . . . . ?
C3 C2 N1 Cd1 -177.7(2) . . . . ?
C1 C2 N1 Cd1 0.6(3) . . . . ?
O2 C1 O1 Cd1 2.0(4) . . . 2_666 ?
C2 C1 O1 Cd1 -178.19(15) . . . 2_666 ?
O2 C1 O1 Cd1 178.5(2) . . . . ?
C2 C1 O1 Cd1 -1.7(3) . . . . ?
O4 C7 O3 Cd1 -170.4(3) . . . . ?
C6 C7 O3 Cd1 10.0(4) . . . . ?
O8 N2 O6 Cd1 -167.0(2) . . . . ?
O7 N2 O6 Cd1 14.1(3) . . . . ?
O8 N2 O7 Cd1 168.4(3) . . . . ?
O6 N2 O7 Cd1 -12.8(3) . . . . ?
C6 N1 Cd1 O1 -177.34(16) . . . 2_666 ?
C2 N1 Cd1 O1 0.8(2) . . . 2_666 ?
C6 N1 Cd1 O5 96.59(18) . . . . ?
C2 N1 Cd1 O5 -85.25(18) . . . . ?
C6 N1 Cd1 O3 2.04(18) . . . . ?
C2 N1 Cd1 O3 -179.8(2) . . . . ?
C6 N1 Cd1 O6 -60.74(19) . . . . ?
C2 N1 Cd1 O6 117.41(18) . . . . ?
C6 N1 Cd1 O1 -179.18(19) . . . . ?
C2 N1 Cd1 O1 -1.02(16) . . . . ?
C6 N1 Cd1 O5 32.1(2) . . . 2_766 ?
C2 N1 Cd1 O5 -149.77(16) . . . 2_766 ?
C6 N1 Cd1 O7 -105.55(18) . . . . ?
C2 N1 Cd1 O7 72.60(18) . . . . ?
Cd1 O5 Cd1 O1 82.51(8) 2_766 . . 2_666 ?
Cd1 O5 Cd1 N1 -138.96(8) 2_766 . . . ?
Cd1 O5 Cd1 O3 -70.13(8) 2_766 . . . ?
Cd1 O5 Cd1 O6 7.90(17) 2_766 . . . ?
Cd1 O5 Cd1 O1 153.69(8) 2_766 . . . ?
Cd1 O5 Cd1 O5 0.0 2_766 . . 2_766 ?
Cd1 O5 Cd1 O7 113.73(16) 2_766 . . . ?
C7 O3 Cd1 O1 172.7(2) . . . 2_666 ?
C7 O3 Cd1 N1 -6.4(2) . . . . ?
C7 O3 Cd1 O5 -97.7(3) . . . . ?
C7 O3 Cd1 O6 120.6(3) . . . . ?
C7 O3 Cd1 O1 -8.0(3) . . . . ?
C7 O3 Cd1 O5 -165.4(3) . . . 2_766 ?
C7 O3 Cd1 O7 80.7(3) . . . . ?
N2 O6 Cd1 O1 67.3(2) . . . 2_666 ?
N2 O6 Cd1 N1 -76.2(2) . . . . ?
N2 O6 Cd1 O5 142.11(16) . . . . ?
N2 O6 Cd1 O3 -134.0(2) . . . . ?
N2 O6 Cd1 O1 5.1(2) . . . . ?
N2 O6 Cd1 O5 150.0(2) . . . 2_766 ?
N2 O6 Cd1 O7 -7.81(16) . . . . ?
C1 O1 Cd1 O1 -177.2(2) . . . 2_666 ?
Cd1 O1 Cd1 O1 0.0 2_666 . . 2_666 ?
C1 O1 Cd1 N1 1.49(18) . . . . ?
Cd1 O1 Cd1 N1 178.71(10) 2_666 . . . ?
C1 O1 Cd1 O5 96.66(19) . . . . ?
Cd1 O1 Cd1 O5 -86.12(8) 2_666 . . . ?
C1 O1 Cd1 O3 3.1(2) . . . . ?
Cd1 O1 Cd1 O3 -179.64(10) 2_666 . . . ?
C1 O1 Cd1 O6 -108.4(2) . . . . ?
Cd1 O1 Cd1 O6 68.81(12) 2_666 . . . ?
C1 O1 Cd1 O5 143.27(18) . . . 2_766 ?
Cd1 O1 Cd1 O5 -39.52(14) 2_666 . . 2_766 ?
C1 O1 Cd1 O7 -98.4(2) . . . . ?
Cd1 O1 Cd1 O7 78.79(9) 2_666 . . . ?
N2 O7 Cd1 O1 -87.81(17) . . . 2_666 ?
N2 O7 Cd1 N1 132.70(17) . . . . ?
N2 O7 Cd1 O5 -120.09(19) . . . . ?
N2 O7 Cd1 O3 63.94(18) . . . . ?
N2 O7 Cd1 O6 7.80(16) . . . . ?
N2 O7 Cd1 O1 -161.33(18) . . . . ?
N2 O7 Cd1 O5 -16.01(19) . . . 2_766 ?
